data_7154803
loop_
_publ_author_name
'Suresh Kumar, A.'
'Prabhakar Reddy, T.'
'Madhavachary, R.'
'Ramachary, Dhevalapally B.'

_publ_section_title
;
 Rawal's catalyst as an effective stimulant for the highly asymmetric
 Michael addition of \b-keto esters to functionally rich nitro-olefins.
;
_journal_issue 24
_journal_name_full 'Organic &amp; biomolecular chemistry'
_journal_page_first 5494
_journal_page_last 5499
_journal_paper_doi 10.1039/c5ob02178b
_journal_volume 14
_journal_year 2016
_chemical_absolute_configuration rm
_chemical_formula_moiety 'C19 H24 N2 O8'
_chemical_formula_sum 'C19 H24 N2 O8'
_chemical_formula_weight 408.40
_chemical_name_systematic
;
 ?
;
_space_group_crystal_system orthorhombic
_space_group_IT_number 19
_space_group_name_Hall 'P 2ac 2ab'
_space_group_name_H-M_alt 'P 21 21 21'
_symmetry_space_group_name_Hall 'P 2ac 2ab'
_symmetry_space_group_name_H-M 'P 21 21 21'
_atom_sites_solution_hydrogens geom
_audit_creation_date 2015-06-16
_audit_creation_method
;
Olex2 1.2
(compiled 2015.01.26 svn.r3150 for OlexSys, GUI svn.r4998)
;
_audit_update_record
;
2015-10-20 deposited with the CCDC.
2015-11-13 downloaded from the CCDC.
;
_cell_angle_alpha 90
_cell_angle_beta 90
_cell_angle_gamma 90
_cell_formula_units_Z 4
_cell_length_a 7.8240(5)
_cell_length_b 13.3590(5)
_cell_length_c 20.5454(9)
_cell_measurement_reflns_used 1244
_cell_measurement_temperature 293(2)
_cell_measurement_theta_max 57.0680
_cell_measurement_theta_min 4.2780
_cell_volume 2147.42(18)
_computing_cell_refinement
;
CrysAlisPro, Agilent Technologies,
Version 1.171.37.34i (release 04-08-2014 CrysAlis171 .NET)
(compiled Aug  4 2014,14:34:23)
;
_computing_data_collection
;
CrysAlisPro, Agilent Technologies,
Version 1.171.37.34i (release 04-08-2014 CrysAlis171 .NET)
(compiled Aug  4 2014,14:34:23)
;
_computing_data_reduction
;
CrysAlisPro, Agilent Technologies,
Version 1.171.37.34i (release 04-08-2014 CrysAlis171 .NET)
(compiled Aug  4 2014,14:34:23)
;
_computing_molecular_graphics 'Olex2 (Dolomanov et al., 2009)'
_computing_publication_material 'Olex2 (Dolomanov et al., 2009)'
_computing_structure_refinement 'ShelXL (Sheldrick, 2008)'
_diffrn_ambient_temperature 293(2)
_diffrn_detector 'CCD plate'
_diffrn_detector_area_resol_mean 16.3291
_diffrn_detector_type Eos
_diffrn_measured_fraction_theta_full 0.987
_diffrn_measured_fraction_theta_max 0.974
_diffrn_measurement_details
;
  1 omega  -43.00  -17.00   1.0000    8.0000
omega____ theta____ kappa____ phi______ frames
    -      -33.5000   57.0000 -180.0000 26

  2 omega  -24.00   44.00   1.0000    8.0000
omega____ theta____ kappa____ phi______ frames
    -       35.6182  -57.0000 -180.0000 68

  3 omega   26.00  103.00   1.0000    8.0000
omega____ theta____ kappa____ phi______ frames
    -       35.6182   57.0000  150.0000 77

  4 omega   42.00   70.00   1.0000    8.0000
omega____ theta____ kappa____ phi______ frames
    -       35.6182  -99.0000   60.0000 28

  5 omega   37.00   85.00   1.0000    8.0000
omega____ theta____ kappa____ phi______ frames
    -       35.6182 -125.0000   60.0000 48

  6 omega  -25.00   39.00   1.0000    8.0000
omega____ theta____ kappa____ phi______ frames
    -       35.6182  -57.0000  -90.0000 64

  7 omega   16.00   42.00   1.0000    8.0000
omega____ theta____ kappa____ phi______ frames
    -       35.6182  -57.0000  -60.0000 26

  8 omega   52.00  109.00   1.0000   32.0000
omega____ theta____ kappa____ phi______ frames
    -      108.0000 -111.0000  120.0000 57

  9 omega   81.00  175.00   1.0000   32.0000
omega____ theta____ kappa____ phi______ frames
    -      108.0000   77.0000   60.0000 94

 10 omega   56.00   86.00   1.0000   32.0000
omega____ theta____ kappa____ phi______ frames
    -      108.0000  179.0000   60.0000 30

 11 omega  121.00  147.00   1.0000   32.0000
omega____ theta____ kappa____ phi______ frames
    -      108.0000  179.0000   60.0000 26

 12 omega   38.00   87.00   1.0000   32.0000
omega____ theta____ kappa____ phi______ frames
    -      108.0000  -30.0000  -90.0000 49

 13 omega   39.00   66.00   1.0000   32.0000
omega____ theta____ kappa____ phi______ frames
    -      108.0000  -30.0000  -30.0000 27

 14 omega   52.00   78.00   1.0000   32.0000
omega____ theta____ kappa____ phi______ frames
    -      108.0000  -30.0000   90.0000 26

 15 omega   84.00  140.00   1.0000   32.0000
omega____ theta____ kappa____ phi______ frames
    -      108.0000  153.0000 -145.0000 56

 16 omega   42.00  134.00   1.0000   32.0000
omega____ theta____ kappa____ phi______ frames
    -      108.0000  -77.0000  -60.0000 92

 17 omega  103.00  169.00   1.0000   32.0000
omega____ theta____ kappa____ phi______ frames
    -      108.0000   30.0000   30.0000 66
;
_diffrn_measurement_device 'four-circle diffractometer'
_diffrn_measurement_device_type 'Xcalibur, Eos, Gemini'
_diffrn_measurement_method '\w scans'
_diffrn_orient_matrix_UB_11 -0.1886527000
_diffrn_orient_matrix_UB_12 -0.0174832000
_diffrn_orient_matrix_UB_13 0.0182787000
_diffrn_orient_matrix_UB_21 -0.0496809000
_diffrn_orient_matrix_UB_22 0.0045073000
_diffrn_orient_matrix_UB_23 -0.0724867000
_diffrn_orient_matrix_UB_31 0.0269921000
_diffrn_orient_matrix_UB_32 -0.1138891000
_diffrn_orient_matrix_UB_33 -0.0057053000
_diffrn_radiation_monochromator graphite
_diffrn_radiation_probe x-ray
_diffrn_radiation_type CuK\a
_diffrn_radiation_wavelength 1.54184
_diffrn_reflns_av_R_equivalents 0.0491
_diffrn_reflns_av_unetI/netI 0.0726
_diffrn_reflns_Laue_measured_fraction_full 0.987
_diffrn_reflns_Laue_measured_fraction_max 0.974
_diffrn_reflns_limit_h_max 9
_diffrn_reflns_limit_h_min -9
_diffrn_reflns_limit_k_max 11
_diffrn_reflns_limit_k_min -16
_diffrn_reflns_limit_l_max 24
_diffrn_reflns_limit_l_min -25
_diffrn_reflns_number 8310
_diffrn_reflns_point_group_measured_fraction_full 0.961
_diffrn_reflns_point_group_measured_fraction_max 0.934
_diffrn_reflns_theta_full 67.684
_diffrn_reflns_theta_max 71.864
_diffrn_reflns_theta_min 3.947
_diffrn_source 'Enhance (Cu) X-ray Source'
_exptl_absorpt_coefficient_mu 0.839
_exptl_absorpt_correction_T_max 1.00000
_exptl_absorpt_correction_T_min 0.94710
_exptl_absorpt_correction_type multi-scan
_exptl_absorpt_process_details
;
CrysAlisPro, Agilent Technologies,
Version 1.171.37.34i (release 04-08-2014 CrysAlis171 .NET)
(compiled Aug  4 2014,14:34:23)
Empirical absorption correction using spherical harmonics,
 implemented in SCALE3 ABSPACK scaling algorithm.
;
_exptl_crystal_density_diffrn 1.263
_exptl_crystal_F_000 864
_exptl_crystal_size_max 0.38
_exptl_crystal_size_mid 0.32
_exptl_crystal_size_min 0.22
_refine_diff_density_max 0.196
_refine_diff_density_min -0.151
_refine_diff_density_rms 0.031
_refine_ls_abs_structure_details
;
 Flack x determined using 704 quotients [(I+)-(I-)]/[(I+)+(I-)]
 (Parsons and Flack (2004), Acta Cryst. A60, s61).
;
_refine_ls_abs_structure_Flack -0.3(3)
_refine_ls_extinction_coef 0.0018(3)
_refine_ls_extinction_expression Fc^*^=kFc[1+0.001xFc^2^\l^3^/sin(2\q)]^-1/4^
_refine_ls_extinction_method SHELXL
_refine_ls_goodness_of_fit_ref 0.996
_refine_ls_hydrogen_treatment constr
_refine_ls_matrix_type full
_refine_ls_number_parameters 267
_refine_ls_number_reflns 3936
_refine_ls_number_restraints 0
_refine_ls_restrained_S_all 0.996
_refine_ls_R_factor_all 0.0967
_refine_ls_R_factor_gt 0.0562
_refine_ls_shift/su_max 0.000
_refine_ls_shift/su_mean 0.000
_refine_ls_structure_factor_coef Fsqd
_refine_ls_weighting_details
;
 w=1/[\s^2^(Fo^2^)+(0.0380P)^2^]
 where P=(Fo^2^+2Fc^2^)/3
;
_refine_ls_weighting_scheme calc
_refine_ls_wR_factor_gt 0.1147
_refine_ls_wR_factor_ref 0.1372
_reflns_Friedel_coverage 0.673
_reflns_Friedel_fraction_full 0.926
_reflns_Friedel_fraction_max 0.881
_reflns_number_gt 2427
_reflns_number_total 3936
_reflns_threshold_expression 'I > 2\s(I)'
_cod_data_source_file c5ob02178b4.cif
_cod_data_source_block suresh
_cod_depositor_comments 'Adding full bibliography for 7154803.cif.'
_cod_original_cell_volume 2147.43(19)
_cod_database_code 7154803
_shelxl_version_number 2012-9
_chemical_oxdiff_formula 'C19 H24 N2 O8'
_chemical_oxdiff_usercomment SURESH
_shelx_space_group_comment
;
The symmetry employed for this shelxl refinement is uniquely defined
by the following loop, which should always be used as a source of
symmetry information in preference to the above space-group names.
They are only intended as comments.
;
_shelx_estimated_absorpt_t_max 0.837
_shelx_estimated_absorpt_t_min 0.741
_reflns_odcompleteness_completeness 99.96
_reflns_odcompleteness_iscentric 1
_reflns_odcompleteness_theta 66.97
_olex2_refinement_description
;
1. Fixed Uiso
 At 1.2 times of:
  All C(H) groups, All C(H,H) groups, All N(H) groups
 At 1.5 times of:
  All C(H,H,H) groups
2.a Ternary CH refined with riding coordinates:
 C12(H12)
2.b Secondary CH2 refined with riding coordinates:
 C13(H13A,H13B), C16(H16A,H16B), C17(H17A,H17B)
2.c Aromatic/amide H refined with riding coordinates:
 C2(H2), C3(H3), C4(H4), C5(H5), N1(H1)
2.d Idealised Me refined as rotating group:
 C9(H9A,H9B,H9C), C10(H10A,H10B,H10C), C11(H11A,H11B,H11C), C19(H19A,H19B,H19C)
;
_olex2_submission_special_instructions 'No special instructions were received'

loop_
_space_group_symop_operation_xyz
'x, y, z'
'-x+1/2, -y, z+1/2'
'x+1/2, -y+1/2, -z'
'-x, y+1/2, -z+1/2'

loop_
_atom_site_label
_atom_site_type_symbol
_atom_site_fract_x
_atom_site_fract_y
_atom_site_fract_z
_atom_site_U_iso_or_equiv
_atom_site_adp_type
_atom_site_occupancy
_atom_site_site_symmetry_order
_atom_site_calc_flag
_atom_site_refinement_flags_posn
C1 C 0.6926(7) 0.1230(3) 0.2046(2) 0.0546(11) Uani 1 1 d .
C2 C 0.7844(7) 0.1791(4) 0.2504(3) 0.0634(13) Uani 1 1 d .
H2 H 0.8420 0.2363 0.2369 0.076 Uiso 1 1 calc R
C3 C 0.7911(8) 0.1516(4) 0.3143(3) 0.0731(15) Uani 1 1 d .
H3 H 0.8515 0.1901 0.3441 0.088 Uiso 1 1 calc R
C4 C 0.7074(8) 0.0661(4) 0.3343(3) 0.0740(15) Uani 1 1 d .
H4 H 0.7124 0.0460 0.3776 0.089 Uiso 1 1 calc R
C5 C 0.6159(8) 0.0106(4) 0.2894(2) 0.0654(14) Uani 1 1 d .
H5 H 0.5585 -0.0463 0.3035 0.079 Uiso 1 1 calc R
C6 C 0.6063(7) 0.0366(3) 0.2240(2) 0.0535(11) Uani 1 1 d .
C7 C 0.6725(7) 0.2536(3) 0.1212(2) 0.0593(12) Uani 1 1 d .
C8 C 0.6955(13) 0.3623(5) 0.0269(3) 0.103(3) Uani 1 1 d .
C9 C 0.8421(17) 0.4228(7) 0.0541(5) 0.182(6) Uani 1 1 d .
H9A H 0.8175 0.4410 0.0983 0.273 Uiso 1 1 calc GR
H9B H 0.8572 0.4822 0.0285 0.273 Uiso 1 1 calc GR
H9C H 0.9449 0.3835 0.0528 0.273 Uiso 1 1 calc GR
C10 C 0.5233(14) 0.4116(6) 0.0358(4) 0.145(4) Uani 1 1 d .
H10A H 0.4345 0.3638 0.0274 0.217 Uiso 1 1 calc GR
H10B H 0.5128 0.4666 0.0060 0.217 Uiso 1 1 calc GR
H10C H 0.5133 0.4358 0.0796 0.217 Uiso 1 1 calc GR
C11 C 0.7190(16) 0.3376(5) -0.0447(3) 0.158(5) Uani 1 1 d .
H11A H 0.8241 0.3017 -0.0505 0.237 Uiso 1 1 calc GR
H11B H 0.7224 0.3985 -0.0695 0.237 Uiso 1 1 calc GR
H11C H 0.6252 0.2971 -0.0593 0.237 Uiso 1 1 calc GR
C12 C 0.4993(7) -0.0228(3) 0.1757(2) 0.0535(11) Uani 1 1 d .
H12 H 0.4782 0.0206 0.1380 0.064 Uiso 1 1 calc R
C13 C 0.3255(7) -0.0505(3) 0.2046(2) 0.0619(13) Uani 1 1 d .
H13A H 0.2576 -0.0846 0.1719 0.074 Uiso 1 1 calc R
H13B H 0.3419 -0.0961 0.2408 0.074 Uiso 1 1 calc R
C14 C 0.5890(7) -0.1190(3) 0.1502(2) 0.0534(11) Uani 1 1 d .
C15 C 0.7688(8) -0.0927(3) 0.1264(3) 0.0635(14) Uani 1 1 d .
C16 C 0.8112(10) -0.2039(7) 0.2082(5) 0.150(4) Uani 1 1 d .
H16A H 0.8418 -0.1784 0.2509 0.180 Uiso 1 1 calc R
H16B H 0.8532 -0.2720 0.2047 0.180 Uiso 1 1 calc R
C17 C 0.6251(7) -0.2025(3) 0.2004(3) 0.0614(13) Uani 1 1 d .
H17A H 0.5694 -0.1878 0.2415 0.074 Uiso 1 1 calc R
H17B H 0.5842 -0.2666 0.1845 0.074 Uiso 1 1 calc R
C18 C 0.4948(8) -0.1591(3) 0.0904(3) 0.0632(13) Uani 1 1 d .
C19 C 0.5011(11) -0.2802(5) 0.0066(3) 0.107(3) Uani 1 1 d .
H19A H 0.4616 -0.2278 -0.0216 0.160 Uiso 1 1 calc GR
H19B H 0.4064 -0.3217 0.0190 0.160 Uiso 1 1 calc GR
H19C H 0.5848 -0.3199 -0.0157 0.160 Uiso 1 1 calc GR
N1 N 0.6900(6) 0.1560(3) 0.13922(19) 0.0616(11) Uani 1 1 d .
H1 H 0.7001 0.1118 0.1090 0.074 Uiso 1 1 calc R
N2 N 0.2320(7) 0.0400(4) 0.2275(2) 0.0795(14) Uani 1 1 d .
O1 O 0.6363(6) 0.3197(2) 0.15840(17) 0.0794(12) Uani 1 1 d .
O2 O 0.6964(6) 0.2623(2) 0.05808(17) 0.0787(12) Uani 1 1 d .
O3 O 0.2456(7) 0.1170(3) 0.1984(2) 0.0997(16) Uani 1 1 d .
O4 O 0.1478(10) 0.0326(5) 0.2758(3) 0.174(4) Uani 1 1 d .
O5 O 0.8038(6) -0.0341(3) 0.0851(2) 0.0855(13) Uani 1 1 d .
O6 O 0.8876(6) -0.1424(3) 0.1583(2) 0.0968(14) Uani 1 1 d .
O7 O 0.3628(6) -0.1263(3) 0.06946(19) 0.0890(13) Uani 1 1 d .
O8 O 0.5778(6) -0.2361(3) 0.06482(19) 0.0820(12) Uani 1 1 d .

loop_
_atom_site_aniso_label
_atom_site_aniso_U_11
_atom_site_aniso_U_22
_atom_site_aniso_U_33
_atom_site_aniso_U_23
_atom_site_aniso_U_13
_atom_site_aniso_U_12
C1 0.055(3) 0.055(2) 0.054(2) 0.004(2) 0.006(2) 0.005(2)
C2 0.053(3) 0.068(3) 0.069(3) 0.004(2) -0.002(3) -0.008(3)
C3 0.066(4) 0.079(3) 0.074(4) -0.003(3) -0.014(3) -0.010(3)
C4 0.082(4) 0.087(4) 0.053(3) 0.005(2) -0.006(3) -0.006(3)
C5 0.075(4) 0.065(3) 0.056(3) 0.005(2) 0.005(3) -0.006(3)
C6 0.058(3) 0.053(2) 0.049(2) 0.0006(18) 0.004(2) 0.002(2)
C7 0.068(3) 0.053(2) 0.057(3) 0.006(2) 0.005(2) 0.003(3)
C8 0.170(8) 0.072(4) 0.067(4) 0.027(3) 0.025(5) 0.012(5)
C9 0.244(15) 0.140(7) 0.161(10) 0.063(7) -0.005(10) -0.095(9)
C10 0.224(12) 0.115(6) 0.095(6) 0.035(4) 0.003(7) 0.072(7)
C11 0.283(15) 0.119(5) 0.071(5) 0.037(4) 0.060(7) 0.045(8)
C12 0.067(3) 0.052(2) 0.042(2) 0.0016(17) 0.003(2) 0.001(2)
C13 0.060(3) 0.063(3) 0.062(3) 0.000(2) 0.001(3) 0.002(3)
C14 0.058(3) 0.054(2) 0.048(2) 0.0035(19) 0.005(2) -0.001(2)
C15 0.075(4) 0.054(3) 0.062(3) -0.009(2) 0.018(3) -0.001(3)
C16 0.071(5) 0.192(9) 0.187(9) 0.123(7) 0.014(6) 0.019(6)
C17 0.064(3) 0.054(3) 0.066(3) 0.010(2) 0.005(3) 0.006(2)
C18 0.075(4) 0.055(3) 0.060(3) -0.004(2) 0.005(3) 0.003(3)
C19 0.115(6) 0.109(5) 0.095(5) -0.046(4) -0.012(5) 0.008(4)
N1 0.082(3) 0.049(2) 0.054(2) -0.0005(15) 0.008(2) -0.002(2)
N2 0.077(4) 0.092(3) 0.070(3) 0.007(3) 0.011(3) 0.021(3)
O1 0.122(4) 0.0577(19) 0.059(2) -0.0019(15) 0.009(2) 0.016(2)
O2 0.118(3) 0.0622(19) 0.055(2) 0.0108(15) 0.022(2) 0.011(2)
O3 0.136(5) 0.078(3) 0.085(3) 0.003(2) 0.009(3) 0.034(3)
O4 0.194(7) 0.161(5) 0.168(6) 0.055(5) 0.117(6) 0.098(5)
O5 0.107(3) 0.068(2) 0.082(3) 0.0099(19) 0.038(3) -0.001(2)
O6 0.054(2) 0.114(3) 0.122(4) 0.034(3) 0.013(3) 0.005(2)
O7 0.101(3) 0.091(3) 0.075(3) -0.025(2) -0.026(2) 0.023(3)
O8 0.091(3) 0.075(2) 0.080(3) -0.0228(19) -0.008(2) 0.015(2)

loop_
_atom_type_symbol
_atom_type_description
_atom_type_scat_dispersion_real
_atom_type_scat_dispersion_imag
_atom_type_scat_source
C C 0.0181 0.0091 'International Tables Vol C Tables 4.2.6.8 and 6.1.1.4'
H H 0.0000 0.0000 'International Tables Vol C Tables 4.2.6.8 and 6.1.1.4'
N N 0.0311 0.0180 'International Tables Vol C Tables 4.2.6.8 and 6.1.1.4'
O O 0.0492 0.0322 'International Tables Vol C Tables 4.2.6.8 and 6.1.1.4'

loop_
_geom_angle_atom_site_label_1
_geom_angle_atom_site_label_2
_geom_angle_atom_site_label_3
_geom_angle
C2 C1 N1 118.6(4)
C6 C1 C2 119.9(4)
C6 C1 N1 121.5(4)
C1 C2 H2 119.3
C3 C2 C1 121.5(5)
C3 C2 H2 119.3
C2 C3 H3 120.3
C2 C3 C4 119.4(5)
C4 C3 H3 120.3
C3 C4 H4 120.3
C3 C4 C5 119.4(5)
C5 C4 H4 120.3
C4 C5 H5 118.7
C4 C5 C6 122.6(5)
C6 C5 H5 118.7
C1 C6 C12 120.7(4)
C5 C6 C1 117.2(5)
C5 C6 C12 122.0(4)
O1 C7 N1 123.6(5)
O1 C7 O2 126.6(4)
O2 C7 N1 109.8(4)
C9 C8 C11 112.5(8)
C10 C8 C9 113.5(7)
C10 C8 C11 108.6(8)
O2 C8 C9 108.6(7)
O2 C8 C10 110.2(6)
O2 C8 C11 102.9(5)
C8 C9 H9A 109.5
C8 C9 H9B 109.5
C8 C9 H9C 109.5
H9A C9 H9B 109.5
H9A C9 H9C 109.5
H9B C9 H9C 109.5
C8 C10 H10A 109.5
C8 C10 H10B 109.5
C8 C10 H10C 109.5
H10A C10 H10B 109.5
H10A C10 H10C 109.5
H10B C10 H10C 109.5
C8 C11 H11A 109.5
C8 C11 H11B 109.5
C8 C11 H11C 109.5
H11A C11 H11B 109.5
H11A C11 H11C 109.5
H11B C11 H11C 109.5
C6 C12 H12 107.4
C6 C12 C13 111.2(4)
C6 C12 C14 113.7(4)
C13 C12 H12 107.4
C13 C12 C14 109.3(4)
C14 C12 H12 107.4
C12 C13 H13A 109.4
C12 C13 H13B 109.4
H13A C13 H13B 108.0
N2 C13 C12 111.3(4)
N2 C13 H13A 109.4
N2 C13 H13B 109.4
C15 C14 C12 109.4(4)
C15 C14 C17 102.2(4)
C17 C14 C12 117.1(4)
C18 C14 C12 110.0(4)
C18 C14 C15 105.4(4)
C18 C14 C17 111.8(4)
O5 C15 C14 126.3(6)
O5 C15 O6 121.7(6)
O6 C15 C14 112.0(4)
H16A C16 H16B 108.3
C17 C16 H16A 109.9
C17 C16 H16B 109.9
O6 C16 H16A 109.9
O6 C16 H16B 109.9
O6 C16 C17 109.0(6)
C14 C17 H17A 110.7
C14 C17 H17B 110.7
C16 C17 C14 105.3(5)
C16 C17 H17A 110.7
C16 C17 H17B 110.7
H17A C17 H17B 108.8
O7 C18 C14 125.1(5)
O7 C18 O8 124.1(5)
O8 C18 C14 110.8(5)
H19A C19 H19B 109.5
H19A C19 H19C 109.5
H19B C19 H19C 109.5
O8 C19 H19A 109.5
O8 C19 H19B 109.5
O8 C19 H19C 109.5
C1 N1 H1 118.0
C7 N1 C1 123.9(4)
C7 N1 H1 118.0
O3 N2 C13 119.8(5)
O4 N2 C13 117.8(5)
O4 N2 O3 122.4(6)
C7 O2 C8 120.4(4)
C15 O6 C16 110.4(5)
C18 O8 C19 115.9(5)

loop_
_geom_bond_atom_site_label_1
_geom_bond_atom_site_label_2
_geom_bond_distance
C1 C2 1.400(7)
C1 C6 1.395(6)
C1 N1 1.414(6)
C2 H2 0.9300
C2 C3 1.365(7)
C3 H3 0.9300
C3 C4 1.378(7)
C4 H4 0.9300
C4 C5 1.382(7)
C5 H5 0.9300
C5 C6 1.390(6)
C6 C12 1.522(7)
C7 N1 1.363(6)
C7 O1 1.202(6)
C7 O2 1.315(6)
C8 C9 1.511(13)
C8 C10 1.510(12)
C8 C11 1.519(9)
C8 O2 1.481(6)
C9 H9A 0.9600
C9 H9B 0.9600
C9 H9C 0.9600
C10 H10A 0.9600
C10 H10B 0.9600
C10 H10C 0.9600
C11 H11A 0.9600
C11 H11B 0.9600
C11 H11C 0.9600
C12 H12 0.9800
C12 C13 1.530(7)
C12 C14 1.555(6)
C13 H13A 0.9700
C13 H13B 0.9700
C13 N2 1.490(6)
C14 C15 1.530(7)
C14 C17 1.544(6)
C14 C18 1.529(7)
C15 O5 1.187(6)
C15 O6 1.317(7)
C16 H16A 0.9700
C16 H16B 0.9700
C16 C17 1.466(9)
C16 O6 1.444(8)
C17 H17A 0.9700
C17 H17B 0.9700
C18 O7 1.201(7)
C18 O8 1.326(6)
C19 H19A 0.9600
C19 H19B 0.9600
C19 H19C 0.9600
C19 O8 1.461(7)
N1 H1 0.8600
N2 O3 1.195(6)
N2 O4 1.194(7)
